data_7213669
loop_
_publ_author_name
'Mocilac, Pavle'
'Gallagher, John F.'

_publ_section_title
;
 Halogen bonding directed supramolecular assembly in bromo-substituted
 trezimides and tennimides
;
_journal_issue 10
_journal_name_full CrystEngComm
_journal_page_first 1893
_journal_paper_doi 10.1039/c3ce42168f
_journal_volume 16
_journal_year 2014
_chemical_formula_moiety '2(C48 H24 Br4 N12 O8), 3.8(C H Cl3), H2 O'
_chemical_formula_sum 'C99.8 H53.8 Br8 Cl11.4 N24 O17'
_chemical_formula_weight 2904.40
_chemical_name_systematic
;
?
;
_space_group_IT_number 14
_symmetry_cell_setting monoclinic
_symmetry_space_group_name_Hall '-P 2yn'
_symmetry_space_group_name_H-M 'P 1 21/n 1'
_atom_sites_solution_hydrogens geom
_atom_sites_solution_primary direct
_atom_sites_solution_secondary difmap
_audit_creation_method SHELXL-97
_cell_angle_alpha 90.00
_cell_angle_beta 95.936(2)
_cell_angle_gamma 90.00
_cell_formula_units_Z 2
_cell_length_a 10.5779(3)
_cell_length_b 13.2805(3)
_cell_length_c 40.7855(13)
_cell_measurement_reflns_used 5712
_cell_measurement_temperature 294(2)
_cell_measurement_theta_max 27.13
_cell_measurement_theta_min 2.15
_cell_volume 5698.8(3)
_computing_cell_refinement
;
CrysAlisPro, Agilent Technologies,
Version 1.171.34.49 (release 20-01-2011 CrysAlis171 .NET)
(compiled Jan 20 2011,15:58:25)
;
_computing_data_collection
;
CrysAlisPro, Agilent Technologies,
Version 1.171.34.49 (release 20-01-2011 CrysAlis171 .NET)
(compiled Jan 20 2011,15:58:25)
;
_computing_data_reduction
;
CrysAlisPro, Agilent Technologies,
Version 1.171.34.49 (release 20-01-2011 CrysAlis171 .NET)
(compiled Jan 20 2011,15:58:25)
;
_computing_molecular_graphics 'PLATON (Spek, 2009)'
_computing_publication_material SHELXL97
_computing_structure_refinement 'SHELXL97 (Sheldrick, 2008) and SORTX (McArdle, 1995)'
_computing_structure_solution 'SHELXS97 (Sheldrick, 2008)'
_diffrn_ambient_temperature 294(1)
_diffrn_measured_fraction_theta_full 0.999
_diffrn_measured_fraction_theta_max 0.967
_diffrn_measurement_device 'Xcalibur, Sapphire3, Gemini Ultra'
_diffrn_measurement_method '\w scans'
_diffrn_radiation_monochromator graphite
_diffrn_radiation_source 'Enhance (Mo) X-ray Source'
_diffrn_radiation_type MoK\a
_diffrn_radiation_wavelength 0.71073
_diffrn_reflns_av_R_equivalents 0.0456
_diffrn_reflns_av_sigmaI/netI 0.0480
_diffrn_reflns_limit_h_max 13
_diffrn_reflns_limit_h_min -13
_diffrn_reflns_limit_k_max 16
_diffrn_reflns_limit_k_min -16
_diffrn_reflns_limit_l_max 52
_diffrn_reflns_limit_l_min -47
_diffrn_reflns_number 41540
_diffrn_reflns_theta_full 26.00
_diffrn_reflns_theta_max 27.14
_diffrn_reflns_theta_min 2.15
_diffrn_standards_decay_% 1
_diffrn_standards_interval_time 60
_diffrn_standards_number 5712
_exptl_absorpt_coefficient_mu 3.156
_exptl_absorpt_correction_T_max 0.5435
_exptl_absorpt_correction_T_min 0.3724
_exptl_absorpt_correction_type analytical
_exptl_absorpt_process_details '(ABSFAC, Clark and Reid, 1998)'
_exptl_crystal_colour Colourless
_exptl_crystal_density_diffrn 1.693
_exptl_crystal_density_method 'not measured'
_exptl_crystal_description Block
_exptl_crystal_F_000 2860.8
_exptl_crystal_size_max 0.39
_exptl_crystal_size_mid 0.35
_exptl_crystal_size_min 0.22
_refine_diff_density_max 1.159
_refine_diff_density_min -1.224
_refine_diff_density_rms 0.087
_refine_ls_extinction_method none
_refine_ls_goodness_of_fit_ref 1.032
_refine_ls_hydrogen_treatment constr
_refine_ls_matrix_type full
_refine_ls_number_parameters 754
_refine_ls_number_reflns 12192
_refine_ls_number_restraints 39
_refine_ls_restrained_S_all 1.040
_refine_ls_R_factor_all 0.1177
_refine_ls_R_factor_gt 0.0763
_refine_ls_shift/su_max 0.001
_refine_ls_shift/su_mean 0.000
_refine_ls_structure_factor_coef Fsqd
_refine_ls_weighting_details 'w=1/[\s^2^(Fo^2^)+(0.0845P)^2^+14.96P] where P=(Fo^2^+2Fc^2^)/3'
_refine_ls_weighting_scheme calc
_refine_ls_wR_factor_gt 0.1820
_refine_ls_wR_factor_ref 0.2053
_reflns_number_gt 7949
_reflns_number_total 12192
_reflns_threshold_expression I>2\s(I)
_cod_data_source_file c3ce42168f.txt
_cod_data_source_block (26BrIO)4_2CHCl3_[11-128]
_cod_depositor_comments
;
The following automatic conversions were performed:

'_symmetry_cell_setting' value 'Monoclinic' changed to 'monoclinic'
according to
/usr/data/users/saulius/automatic-downloads/current/RSC/lib/dictionaries/cif_core.dic
dictionary named 'cif_core.dic' version 2.4.2 from
2011-04-26.

'_exptl_absorpt_correction_type' value 'Analytical'
changed to 'analytical' according to
/usr/data/users/saulius/automatic-downloads/current/RSC/lib/dictionaries/cif_core.dic
dictionary named 'cif_core.dic' version 2.4.2 from 2011-04-26.

Automatic conversion script
Id: cif_fix_values 2281 2013-09-26 08:29:07Z andrius 
;
_cod_original_sg_symbol_H-M 'P 21/n'
_cod_original_formula_sum 'C99.80 H53.80 Br8 Cl11.40 N24 O17'
_cod_database_code 7213669

loop_
_symmetry_equiv_pos_as_xyz
'x, y, z'
'-x+1/2, y+1/2, -z+1/2'
'-x, -y, -z'
'x-1/2, -y-1/2, z-1/2'

loop_
_atom_site_label
_atom_site_type_symbol
_atom_site_fract_x
_atom_site_fract_y
_atom_site_fract_z
_atom_site_U_iso_or_equiv
_atom_site_adp_type
_atom_site_occupancy
_atom_site_symmetry_multiplicity
_atom_site_calc_flag
_atom_site_refinement_flags
_atom_site_disorder_assembly
_atom_site_disorder_group
Br14 Br 0.30604(11) 0.51523(7) 0.00600(3) 0.1063(4) Uani 1 1 d . . .
Br24 Br -0.03196(9) 1.23862(5) 0.076724(18) 0.0758(3) Uani 1 1 d . . .
Br34 Br 0.58592(8) 0.82649(7) 0.267698(18) 0.0806(3) Uani 1 1 d . . .
Br44 Br -0.47756(9) 0.50005(8) 0.17745(3) 0.1168(4) Uani 1 1 d . . .
O1 O 0.2267(6) 0.3967(4) 0.15359(12) 0.0902(18) Uani 1 1 d . . .
C1 C 0.1540(6) 0.4633(4) 0.15776(14) 0.0487(14) Uani 1 1 d . . .
N1 N 0.0641(4) 0.4944(3) 0.12981(10) 0.0404(10) Uani 1 1 d . . .
O2 O -0.0915(4) 0.4245(4) 0.15577(11) 0.0677(13) Uani 1 1 d . . .
C2 C -0.0634(5) 0.4742(4) 0.13287(14) 0.0440(12) Uani 1 1 d . . .
O3 O -0.3231(4) 0.8181(3) 0.05777(13) 0.0642(12) Uani 1 1 d . . .
C3 C -0.2338(5) 0.7633(4) 0.06262(14) 0.0418(12) Uani 1 1 d . . .
N2 N -0.1095(4) 0.8003(3) 0.05884(10) 0.0367(9) Uani 1 1 d . . .
O4 O -0.0682(4) 0.6753(3) 0.02351(10) 0.0561(10) Uani 1 1 d . . .
C4 C -0.0288(5) 0.7447(4) 0.04040(12) 0.0367(11) Uani 1 1 d . . .
O5 O 0.4733(4) 0.7924(4) 0.11698(11) 0.0757(15) Uani 1 1 d . . .
C5 C 0.3721(5) 0.8318(5) 0.11022(14) 0.0483(13) Uani 1 1 d . . .
N3 N 0.3139(4) 0.8850(4) 0.13481(11) 0.0432(10) Uani 1 1 d . . .
O6 O 0.2528(5) 1.0201(3) 0.10206(11) 0.0627(11) Uani 1 1 d . . .
C6 C 0.2456(5) 0.9745(4) 0.12746(14) 0.0446(13) Uani 1 1 d . . .
O7 O -0.1982(4) 0.9242(3) 0.20720(15) 0.0781(16) Uani 1 1 d . . .
C7 C -0.0967(5) 0.8990(4) 0.20016(14) 0.0449(13) Uani 1 1 d . . .
N4 N -0.0596(4) 0.7948(3) 0.20257(11) 0.0407(10) Uani 1 1 d . . .
O8 O 0.1115(4) 0.8347(3) 0.23781(11) 0.0635(12) Uani 1 1 d . . .
C8 C 0.0556(5) 0.7706(4) 0.22142(12) 0.0403(12) Uani 1 1 d . . .
C11 C 0.1052(5) 0.6679(4) 0.21899(12) 0.0367(11) Uani 1 1 d . . .
C12 C 0.0946(5) 0.6135(4) 0.18997(12) 0.0355(11) Uani 1 1 d . . .
H12 H 0.0479 0.6398 0.1713 0.043 Uiso 1 1 calc R . .
C13 C 0.1527(5) 0.5204(4) 0.18830(13) 0.0402(12) Uani 1 1 d . . .
C14 C 0.2200(5) 0.4804(4) 0.21659(15) 0.0487(14) Uani 1 1 d . . .
H14 H 0.2581 0.4174 0.2159 0.058 Uiso 1 1 calc R . .
C15 C 0.2301(6) 0.5345(5) 0.24557(14) 0.0542(15) Uani 1 1 d . . .
H15 H 0.2748 0.5077 0.2644 0.065 Uiso 1 1 calc R . .
C16 C 0.1745(5) 0.6274(5) 0.24677(14) 0.0498(14) Uani 1 1 d . . .
H16 H 0.1831 0.6639 0.2663 0.060 Uiso 1 1 calc R . .
C11A C 0.1163(5) 0.5021(4) 0.09934(13) 0.0384(11) Uani 1 1 d . . .
N12A N 0.2220(5) 0.5565(4) 0.10052(13) 0.0526(12) Uani 1 1 d . . .
C14A C 0.2245(7) 0.5119(4) 0.04486(17) 0.0582(16) Uani 1 1 d . . .
C15A C 0.1125(7) 0.4620(5) 0.04580(16) 0.0588(16) Uani 1 1 d . . .
H15A H 0.0739 0.4322 0.0267 0.071 Uiso 1 1 calc R . .
C13A C 0.2766(6) 0.5588(5) 0.07234(19) 0.0638(18) Uani 1 1 d . . .
H13A H 0.3526 0.5937 0.0717 0.077 Uiso 1 1 calc R . .
N16A N 0.0568(5) 0.4549(3) 0.07377(11) 0.0472(11) Uani 1 1 d . . .
C21 C -0.1606(5) 0.5202(4) 0.10851(13) 0.0393(11) Uani 1 1 d . . .
C22 C -0.1447(5) 0.6145(4) 0.09494(12) 0.0360(11) Uani 1 1 d . . .
H22 H -0.0680 0.6484 0.0995 0.043 Uiso 1 1 calc R . .
C23 C -0.2425(5) 0.6581(4) 0.07473(12) 0.0377(11) Uani 1 1 d . . .
C24 C -0.3555(5) 0.6068(5) 0.06714(15) 0.0494(14) Uani 1 1 d . . .
H24 H -0.4214 0.6361 0.0536 0.059 Uiso 1 1 calc R . .
C25 C -0.3695(6) 0.5122(5) 0.07978(17) 0.0587(16) Uani 1 1 d . . .
H25 H -0.4445 0.4768 0.0742 0.070 Uiso 1 1 calc R . .
C26 C -0.2740(6) 0.4690(5) 0.10057(16) 0.0528(15) Uani 1 1 d . . .
H26 H -0.2855 0.4054 0.1093 0.063 Uiso 1 1 calc R . .
C21A C -0.0912(4) 0.9062(4) 0.06292(12) 0.0342(10) Uani 1 1 d . . .
N22A N -0.1171(5) 0.9429(4) 0.09154(12) 0.0474(11) Uani 1 1 d . . .
C23A C -0.1019(6) 1.0417(5) 0.09481(14) 0.0518(14) Uani 1 1 d . . .
H23A H -0.1216 1.0727 0.1141 0.062 Uiso 1 1 calc R . .
C24A C -0.0582(6) 1.0992(4) 0.07053(15) 0.0497(14) Uani 1 1 d . . .
C25A C -0.0319(6) 1.0535(4) 0.04252(14) 0.0513(14) Uani 1 1 d . . .
H25A H 0.0002 1.0917 0.0261 0.062 Uiso 1 1 calc R . .
N26A N -0.0510(5) 0.9543(3) 0.03759(11) 0.0443(10) Uani 1 1 d . . .
C31 C 0.1075(5) 0.7744(4) 0.04410(12) 0.0356(11) Uani 1 1 d . . .
C32 C 0.1682(5) 0.8022(4) 0.07446(13) 0.0370(11) Uani 1 1 d . . .
H32 H 0.1222 0.8090 0.0926 0.044 Uiso 1 1 calc R . .
C33 C 0.2984(5) 0.8200(4) 0.07760(13) 0.0391(11) Uani 1 1 d . . .
C34 C 0.3644(5) 0.8148(5) 0.05002(15) 0.0509(14) Uani 1 1 d . . .
H34 H 0.4511 0.8285 0.0520 0.061 Uiso 1 1 calc R . .
C35 C 0.3033(6) 0.7894(5) 0.01985(15) 0.0538(15) Uani 1 1 d . . .
H35 H 0.3480 0.7879 0.0014 0.065 Uiso 1 1 calc R . .
C36 C 0.1753(5) 0.7662(4) 0.01687(14) 0.0456(13) Uani 1 1 d . . .
H36 H 0.1348 0.7451 -0.0033 0.055 Uiso 1 1 calc R . .
C31A C 0.3730(5) 0.8713(4) 0.16790(13) 0.0409(12) Uani 1 1 d . . .
N32A N 0.3600(5) 0.7822(4) 0.18073(13) 0.0548(12) Uani 1 1 d . . .
C33A C 0.4230(6) 0.7690(5) 0.21065(16) 0.0563(15) Uani 1 1 d . . .
H33A H 0.4177 0.7071 0.2211 0.068 Uiso 1 1 calc R . .
C34A C 0.4951(5) 0.8437(5) 0.22636(13) 0.0474(13) Uani 1 1 d . . .
C35A C 0.4967(6) 0.9341(5) 0.21046(15) 0.0546(15) Uani 1 1 d . . .
H35A H 0.5430 0.9868 0.2208 0.066 Uiso 1 1 calc R . .
N36A N 0.4350(5) 0.9499(4) 0.18098(12) 0.0523(12) Uani 1 1 d . . .
C41 C 0.1582(5) 1.0071(4) 0.15163(13) 0.0393(11) Uani 1 1 d . . .
C42 C 0.0861(5) 0.9367(4) 0.16686(12) 0.0362(11) Uani 1 1 d . . .
H42 H 0.0997 0.8683 0.1640 0.043 Uiso 1 1 calc R . .
C43 C -0.0061(5) 0.9690(4) 0.18634(13) 0.0389(11) Uani 1 1 d . . .
C44 C -0.0219(6) 1.0722(4) 0.19125(15) 0.0504(14) Uani 1 1 d . . .
H44 H -0.0825 1.0945 0.2045 0.061 Uiso 1 1 calc R . .
C45 C 0.0513(6) 1.1413(4) 0.17661(16) 0.0558(15) Uani 1 1 d . . .
H45 H 0.0412 1.2097 0.1803 0.067 Uiso 1 1 calc R . .
C46 C 0.1390(6) 1.1090(4) 0.15657(15) 0.0493(14) Uani 1 1 d . . .
H46 H 0.1863 1.1560 0.1461 0.059 Uiso 1 1 calc R . .
C41A C -0.1598(5) 0.7231(4) 0.19720(14) 0.0405(12) Uani 1 1 d . . .
N42A N -0.2299(5) 0.7321(4) 0.16876(13) 0.0544(12) Uani 1 1 d . . .
C43A C -0.3248(6) 0.6644(5) 0.16356(18) 0.0625(17) Uani 1 1 d . . .
H43A H -0.3786 0.6674 0.1440 0.075 Uiso 1 1 calc R . .
C44A C -0.3438(6) 0.5927(5) 0.18579(19) 0.0600(17) Uani 1 1 d . . .
C45A C -0.2646(6) 0.5903(5) 0.2146(2) 0.0666(18) Uani 1 1 d . . .
H45A H -0.2768 0.5412 0.2302 0.080 Uiso 1 1 calc R . .
N46A N -0.1703(5) 0.6567(4) 0.22087(13) 0.0535(12) Uani 1 1 d . . .
Cl1S Cl 0.6066(3) 0.1859(2) 0.20405(8) 0.1179(10) Uani 0.90 1 d P . .
Cl2S Cl 0.4487(3) 0.2411(3) 0.14488(12) 0.1416(14) Uani 0.90 1 d P . .
Cl3S Cl 0.7176(3) 0.2220(3) 0.14704(10) 0.1358(14) Uani 0.90 1 d P . .
C1S C 0.5820(10) 0.1733(7) 0.1615(2) 0.086(3) Uani 0.90 1 d P . .
H1S H 0.5726 0.1020 0.1555 0.103 Uiso 0.90 1 calc PR . .
Cl1T Cl 0.4224(10) 1.2651(4) 0.0424(2) 0.223(4) Uani 0.70 1 d P A -1
Cl2T Cl 0.5428(6) 1.0747(6) 0.0582(2) 0.190(3) Uani 0.70 1 d P A -1
Cl3T Cl 0.3040(8) 1.0908(6) 0.02024(14) 0.195(3) Uani 0.70 1 d P A -1
C1T C 0.4092(10) 1.1439(7) 0.0534(2) 0.107(5) Uani 0.70 1 d P A -1
H1T H 0.3677 1.1407 0.0738 0.129 Uiso 0.70 1 calc PR A -1
Cl4T Cl 0.5477(10) 1.2372(7) 0.0609(2) 0.206(8) Uani 0.30 1 d PRDU A -2
Cl5T Cl 0.4429(10) 1.0734(7) 0.0245(2) 0.270(10) Uani 0.30 1 d PRDU A -2
Cl6T Cl 0.2886(10) 1.2140(7) 0.0320(2) 0.324(12) Uani 0.30 1 d PRDU A -2
C2T C 0.4080(10) 1.1436(7) 0.0534(2) 0.23(2) Uani 0.30 1 d PRDU A -2
H2T H 0.3843 1.1088 0.0731 0.272 Uiso 0.30 1 calc PR A -2
O1W O -0.355(2) 0.997(3) 0.1335(6) 0.259(13) Uani 0.50 1 d PU B 1
H1W H -0.2851 0.9692 0.1225 0.388 Uiso 0.50 1 d P C 1
H2W H -0.3082 0.9648 0.1525 0.388 Uiso 0.50 1 d P D 1

loop_
_atom_site_aniso_label
_atom_site_aniso_U_11
_atom_site_aniso_U_22
_atom_site_aniso_U_33
_atom_site_aniso_U_23
_atom_site_aniso_U_13
_atom_site_aniso_U_12
Br14 0.1567(9) 0.0748(5) 0.1028(7) -0.0200(5) 0.0878(7) -0.0150(6)
Br24 0.1223(7) 0.0391(3) 0.0648(4) -0.0062(3) 0.0046(4) -0.0065(4)
Br34 0.0882(5) 0.1006(6) 0.0491(4) 0.0244(4) -0.0113(3) -0.0106(4)
Br44 0.0701(5) 0.0948(7) 0.1882(12) -0.0351(7) 0.0259(6) -0.0444(5)
O1 0.115(4) 0.087(4) 0.064(3) -0.012(3) -0.012(3) 0.065(3)
C1 0.056(3) 0.044(3) 0.044(3) 0.006(2) 0.000(3) 0.017(3)
N1 0.044(2) 0.041(2) 0.035(2) 0.0008(18) -0.0006(18) 0.005(2)
O2 0.068(3) 0.080(3) 0.054(3) 0.030(2) 0.000(2) -0.019(2)
C2 0.049(3) 0.041(3) 0.041(3) 0.000(2) 0.001(2) -0.004(2)
O3 0.034(2) 0.054(3) 0.104(4) 0.021(2) 0.008(2) 0.0083(19)
C3 0.032(3) 0.045(3) 0.049(3) 0.004(2) 0.006(2) 0.002(2)
N2 0.030(2) 0.037(2) 0.044(2) 0.0045(18) 0.0033(17) -0.0001(17)
O4 0.053(2) 0.061(3) 0.055(2) -0.020(2) 0.0109(19) -0.013(2)
C4 0.040(3) 0.038(3) 0.032(3) 0.003(2) 0.004(2) -0.001(2)
O5 0.044(2) 0.121(4) 0.061(3) -0.006(3) -0.001(2) 0.034(3)
C5 0.031(3) 0.063(4) 0.051(3) -0.005(3) 0.006(2) 0.003(3)
N3 0.034(2) 0.053(3) 0.042(2) -0.001(2) -0.0005(18) 0.004(2)
O6 0.081(3) 0.054(3) 0.056(3) 0.011(2) 0.020(2) 0.002(2)
C6 0.039(3) 0.042(3) 0.052(3) 0.005(3) 0.002(2) -0.003(2)
O7 0.057(3) 0.049(3) 0.136(5) -0.001(3) 0.049(3) 0.006(2)
C7 0.041(3) 0.037(3) 0.057(3) -0.003(2) 0.011(3) -0.001(2)
N4 0.039(2) 0.035(2) 0.048(3) -0.0018(19) 0.0048(19) -0.0034(19)
O8 0.078(3) 0.047(2) 0.059(3) -0.009(2) -0.021(2) -0.010(2)
C8 0.044(3) 0.043(3) 0.033(3) -0.003(2) 0.000(2) -0.007(2)
C11 0.033(3) 0.040(3) 0.037(3) 0.003(2) 0.000(2) -0.009(2)
C12 0.033(2) 0.039(3) 0.034(3) 0.006(2) -0.001(2) 0.000(2)
C13 0.038(3) 0.038(3) 0.045(3) 0.007(2) 0.004(2) 0.005(2)
C14 0.043(3) 0.046(3) 0.055(4) 0.017(3) -0.005(3) 0.007(2)
C15 0.058(4) 0.059(4) 0.041(3) 0.012(3) -0.016(3) 0.006(3)
C16 0.051(3) 0.056(3) 0.040(3) -0.001(3) -0.007(2) -0.005(3)
C11A 0.039(3) 0.031(2) 0.045(3) -0.002(2) 0.003(2) 0.008(2)
N12A 0.046(3) 0.052(3) 0.060(3) -0.014(2) 0.006(2) -0.004(2)
C14A 0.075(4) 0.037(3) 0.068(4) -0.009(3) 0.034(3) 0.002(3)
C15A 0.078(4) 0.051(3) 0.050(4) -0.010(3) 0.018(3) -0.005(3)
C13A 0.056(4) 0.051(4) 0.091(5) -0.016(3) 0.036(4) -0.008(3)
N16A 0.055(3) 0.043(3) 0.044(3) -0.008(2) 0.004(2) -0.008(2)
C21 0.040(3) 0.039(3) 0.039(3) 0.001(2) 0.007(2) -0.008(2)
C22 0.030(2) 0.039(3) 0.040(3) -0.001(2) 0.005(2) -0.003(2)
C23 0.032(3) 0.044(3) 0.038(3) -0.002(2) 0.011(2) -0.002(2)
C24 0.031(3) 0.056(4) 0.060(4) 0.001(3) 0.000(2) -0.005(2)
C25 0.042(3) 0.056(4) 0.078(4) -0.001(3) 0.003(3) -0.019(3)
C26 0.050(3) 0.044(3) 0.065(4) 0.008(3) 0.008(3) -0.009(3)
C21A 0.026(2) 0.036(3) 0.039(3) 0.002(2) 0.002(2) 0.002(2)
N22A 0.051(3) 0.044(3) 0.048(3) 0.000(2) 0.012(2) 0.002(2)
C23A 0.068(4) 0.049(3) 0.040(3) -0.004(3) 0.012(3) 0.009(3)
C24A 0.059(4) 0.036(3) 0.053(3) 0.000(2) 0.000(3) 0.002(3)
C25A 0.072(4) 0.036(3) 0.047(3) 0.006(2) 0.010(3) 0.001(3)
N26A 0.058(3) 0.038(2) 0.037(2) 0.0047(19) 0.009(2) 0.004(2)
C31 0.033(2) 0.038(3) 0.037(3) 0.003(2) 0.006(2) 0.006(2)
C32 0.032(3) 0.041(3) 0.040(3) 0.002(2) 0.009(2) 0.006(2)
C33 0.031(3) 0.045(3) 0.041(3) -0.001(2) 0.004(2) 0.007(2)
C34 0.035(3) 0.065(4) 0.055(4) 0.000(3) 0.015(3) 0.003(3)
C35 0.049(3) 0.070(4) 0.045(3) 0.001(3) 0.020(3) 0.002(3)
C36 0.049(3) 0.051(3) 0.038(3) -0.002(2) 0.010(2) 0.005(3)
C31A 0.030(3) 0.047(3) 0.046(3) 0.000(2) 0.007(2) 0.001(2)
N32A 0.054(3) 0.051(3) 0.059(3) 0.004(2) 0.001(2) -0.009(2)
C33A 0.058(4) 0.054(4) 0.058(4) 0.015(3) 0.010(3) 0.000(3)
C34A 0.045(3) 0.059(4) 0.038(3) 0.005(3) 0.005(2) 0.003(3)
C35A 0.053(3) 0.053(3) 0.056(4) 0.002(3) -0.008(3) -0.009(3)
N36A 0.054(3) 0.051(3) 0.049(3) 0.006(2) -0.008(2) -0.006(2)
C41 0.038(3) 0.038(3) 0.041(3) 0.000(2) -0.002(2) 0.002(2)
C42 0.037(3) 0.031(2) 0.040(3) -0.003(2) 0.003(2) 0.003(2)
C43 0.037(3) 0.033(3) 0.048(3) -0.001(2) 0.004(2) 0.001(2)
C44 0.051(3) 0.041(3) 0.060(4) -0.007(3) 0.012(3) 0.007(3)
C45 0.068(4) 0.031(3) 0.071(4) -0.008(3) 0.020(3) 0.002(3)
C46 0.051(3) 0.040(3) 0.057(4) 0.003(3) 0.007(3) -0.009(3)
C41A 0.033(3) 0.036(3) 0.053(3) -0.002(2) 0.007(2) -0.001(2)
N42A 0.045(3) 0.058(3) 0.059(3) 0.006(2) -0.006(2) -0.002(2)
C43A 0.039(3) 0.071(4) 0.076(5) -0.011(4) -0.006(3) -0.003(3)
C44A 0.040(3) 0.049(4) 0.092(5) -0.013(3) 0.015(3) -0.011(3)
C45A 0.060(4) 0.050(4) 0.093(5) 0.013(3) 0.022(4) -0.005(3)
N46A 0.048(3) 0.056(3) 0.057(3) 0.010(2) 0.009(2) -0.009(2)
Cl1S 0.149(3) 0.106(2) 0.102(2) -0.0222(16) 0.0293(18) -0.0343(19)
Cl2S 0.0630(15) 0.120(2) 0.235(4) -0.027(3) -0.0203(19) -0.0006(15)
Cl3S 0.0841(18) 0.141(3) 0.190(3) 0.080(3) 0.052(2) 0.0239(18)
C1S 0.114(7) 0.056(5) 0.091(6) 0.002(4) 0.025(5) -0.020(5)
Cl1T 0.318(11) 0.088(3) 0.277(10) 0.022(4) 0.105(8) -0.012(5)
Cl2T 0.120(4) 0.202(6) 0.245(8) 0.040(6) 0.007(4) 0.007(4)
Cl3T 0.262(8) 0.205(6) 0.105(4) 0.014(4) -0.045(4) 0.006(6)
C1T 0.137(13) 0.108(11) 0.084(10) 0.037(8) 0.046(9) 0.008(10)
Cl4T 0.254(15) 0.266(18) 0.111(9) -0.051(10) 0.085(10) -0.097(14)
Cl5T 0.33(2) 0.214(16) 0.29(2) -0.018(15) 0.125(19) -0.107(16)
Cl6T 0.32(2) 0.26(2) 0.39(3) 0.10(2) -0.014(19) -0.036(17)
C2T 0.23(3) 0.23(3) 0.22(3) 0.00(2) 0.03(3) -0.04(2)
O1W 0.177(16) 0.41(3) 0.207(19) 0.024(19) 0.102(15) -0.130(18)

loop_
_atom_type_symbol
_atom_type_description
_atom_type_scat_dispersion_real
_atom_type_scat_dispersion_imag
_atom_type_scat_source
C C 0.0033 0.0016 'International Tables Vol C Tables 4.2.6.8 and 6.1.1.4'
H H 0.0000 0.0000 'International Tables Vol C Tables 4.2.6.8 and 6.1.1.4'
N N 0.0061 0.0033 'International Tables Vol C Tables 4.2.6.8 and 6.1.1.4'
O O 0.0106 0.0060 'International Tables Vol C Tables 4.2.6.8 and 6.1.1.4'
Cl Cl 0.1484 0.1585 'International Tables Vol C Tables 4.2.6.8 and 6.1.1.4'
Br Br -0.2901 2.4595 'International Tables Vol C Tables 4.2.6.8 and 6.1.1.4'

loop_
_geom_angle_atom_site_label_1
_geom_angle_atom_site_label_2
_geom_angle_atom_site_label_3
_geom_angle
O1 C1 C13 124.6(5)
O1 C1 N1 118.2(5)
C13 C1 N1 117.0(4)
C2 N1 C11A 124.2(4)
C2 N1 C1 115.6(4)
C11A N1 C1 115.0(4)
O2 C2 N1 119.6(5)
O2 C2 C21 122.3(5)
N1 C2 C21 118.1(5)
O3 C3 N2 119.6(5)
O3 C3 C23 123.6(5)
N2 C3 C23 116.7(4)
C4 N2 C21A 119.9(4)
C4 N2 C3 119.7(4)
C21A N2 C3 116.2(4)
O4 C4 N2 121.1(5)
O4 C4 C31 122.5(5)
N2 C4 C31 116.3(4)
O5 C5 N3 119.8(5)
O5 C5 C33 122.4(5)
N3 C5 C33 117.5(4)
C6 N3 C5 121.4(5)
C6 N3 C31A 118.0(4)
C5 N3 C31A 115.0(4)
O6 C6 N3 121.9(5)
O6 C6 C41 121.4(5)
N3 C6 C41 116.5(5)
O7 C7 N4 120.1(5)
O7 C7 C43 123.4(5)
N4 C7 C43 116.4(4)
C8 N4 C41A 121.2(4)
C8 N4 C7 118.1(4)
C41A N4 C7 116.1(4)
O8 C8 N4 119.4(5)
O8 C8 C11 122.5(5)
N4 C8 C11 118.0(4)
C12 C11 C16 119.0(5)
C12 C11 C8 123.0(4)
C16 C11 C8 117.7(5)
C11 C12 C13 120.7(5)
C11 C12 H12 119.6
C13 C12 H12 119.6
C12 C13 C14 119.3(5)
C12 C13 C1 123.3(5)
C14 C13 C1 117.3(5)
C15 C14 C13 119.9(5)
C15 C14 H14 120.0
C13 C14 H14 120.0
C16 C15 C14 120.3(5)
C16 C15 H15 119.8
C14 C15 H15 119.8
C15 C16 C11 120.7(5)
C15 C16 H16 119.7
C11 C16 H16 119.7
N16A C11A N12A 128.2(5)
N16A C11A N1 117.5(5)
N12A C11A N1 114.3(5)
C11A N12A C13A 114.7(5)
C13A C14A C15A 118.9(6)
C13A C14A Br14 120.4(5)
C15A C14A Br14 120.7(5)
N16A C15A C14A 121.2(6)
N16A C15A H15A 119.4
C14A C15A H15A 119.4
N12A C13A C14A 121.8(6)
N12A C13A H13A 119.1
C14A C13A H13A 119.1
C11A N16A C15A 115.1(5)
C22 C21 C26 119.1(5)
C22 C21 C2 122.3(5)
C26 C21 C2 118.5(5)
C23 C22 C21 120.2(5)
C23 C22 H22 119.9
C21 C22 H22 119.9
C22 C23 C24 120.2(5)
C22 C23 C3 121.6(5)
C24 C23 C3 118.1(5)
C25 C24 C23 119.5(5)
C25 C24 H24 120.3
C23 C24 H24 120.3
C24 C25 C26 120.8(5)
C24 C25 H25 119.6
C26 C25 H25 119.6
C25 C26 C21 120.2(5)
C25 C26 H26 119.9
C21 C26 H26 119.9
N22A C21A N26A 128.7(5)
N22A C21A N2 115.4(4)
N26A C21A N2 115.8(4)
C21A N22A C23A 114.9(5)
N22A C23A C24A 121.7(5)
N22A C23A H23A 119.2
C24A C23A H23A 119.2
C25A C24A C23A 118.5(5)
C25A C24A Br24 121.0(5)
C23A C24A Br24 120.5(5)
N26A C25A C24A 121.8(5)
N26A C25A H25A 119.1
C24A C25A H25A 119.1
C21A N26A C25A 114.3(5)
C32 C31 C36 120.4(5)
C32 C31 C4 121.1(4)
C36 C31 C4 118.3(5)
C31 C32 C33 119.4(5)
C31 C32 H32 120.3
C33 C32 H32 120.3
C34 C33 C32 119.6(5)
C34 C33 C5 118.2(5)
C32 C33 C5 121.7(5)
C35 C34 C33 120.7(5)
C35 C34 H34 119.7
C33 C34 H34 119.7
C34 C35 C36 120.0(5)
C34 C35 H35 120.0
C36 C35 H35 120.0
C35 C36 C31 119.7(5)
C35 C36 H36 120.2
C31 C36 H36 120.2
N32A C31A N36A 128.7(5)
N32A C31A N3 115.9(5)
N36A C31A N3 115.4(5)
C31A N32A C33A 114.8(5)
N32A C33A C34A 122.1(6)
N32A C33A H33A 118.9
C34A C33A H33A 118.9
C35A C34A C33A 116.6(5)
C35A C34A Br34 120.4(5)
C33A C34A Br34 123.0(5)
N36A C35A C34A 122.8(6)
N36A C35A H35A 118.6
C34A C35A H35A 118.6
C31A N36A C35A 114.9(5)
C46 C41 C42 119.7(5)
C46 C41 C6 119.5(5)
C42 C41 C6 120.5(5)
C43 C42 C41 119.9(5)
C43 C42 H42 120.1
C41 C42 H42 120.1
C42 C43 C44 119.1(5)
C42 C43 C7 122.9(5)
C44 C43 C7 117.9(5)
C45 C44 C43 120.7(5)
C45 C44 H44 119.6
C43 C44 H44 119.6
C46 C45 C44 119.9(5)
C46 C45 H45 120.1
C44 C45 H45 120.1
C45 C46 C41 120.7(5)
C45 C46 H46 119.6
C41 C46 H46 119.6
N42A C41A N46A 128.5(5)
N42A C41A N4 114.6(5)
N46A C41A N4 116.8(5)
C41A N42A C43A 114.8(5)
C44A C43A N42A 121.8(6)
C44A C43A H43A 119.1
N42A C43A H43A 119.1
C43A C44A C45A 118.3(6)
C43A C44A Br44 120.3(6)
C45A C44A Br44 121.5(5)
N46A C45A C44A 121.8(6)
N46A C45A H45A 119.1
C44A C45A H45A 119.1
C41A N46A C45A 114.7(5)
Cl3S C1S Cl1S 105.1(6)
Cl3S C1S Cl2S 109.8(5)
Cl1S C1S Cl2S 111.6(6)
Cl3S C1S H1S 110.1
Cl1S C1S H1S 110.1
Cl2S C1S H1S 110.1
Cl2T C1T Cl1T 117.6(6)
Cl2T C1T Cl3T 108.7(7)
Cl1T C1T Cl3T 103.7(6)
Cl2T C1T H1T 108.8
Cl1T C1T H1T 108.8
Cl3T C1T H1T 108.8
Cl5T C2T Cl6T 99.1
Cl5T C2T Cl4T 105.3
Cl6T C2T Cl4T 103.8
Cl5T C2T H2T 115.6
Cl6T C2T H2T 115.6
Cl4T C2T H2T 115.6
H1W O1W H2W 81(2)

loop_
_geom_bond_atom_site_label_1
_geom_bond_atom_site_label_2
_geom_bond_distance
Br14 C14A 1.881(6)
Br24 C24A 1.886(6)
Br34 C34A 1.866(5)
Br44 C44A 1.879(6)
O1 C1 1.195(7)
C1 C13 1.459(8)
C1 N1 1.466(7)
N1 C2 1.393(7)
N1 C11A 1.415(7)
O2 C2 1.206(7)
C2 C21 1.485(8)
O3 C3 1.193(6)
C3 N2 1.427(7)
C3 C23 1.487(8)
N2 C4 1.404(7)
N2 C21A 1.427(6)
O4 C4 1.199(6)
C4 C31 1.487(7)
O5 C5 1.198(7)
C5 N3 1.418(7)
C5 C33 1.479(8)
N3 C6 1.407(7)
N3 C31A 1.439(7)
O6 C6 1.210(7)
C6 C41 1.484(8)
O7 C7 1.188(7)
C7 N4 1.439(7)
C7 C43 1.487(8)
N4 C8 1.409(7)
N4 C41A 1.425(7)
O8 C8 1.199(6)
C8 C11 1.469(8)
C11 C12 1.381(7)
C11 C16 1.392(7)
C12 C13 1.387(7)
C12 H12 0.9300
C13 C14 1.397(7)
C14 C15 1.377(9)
C14 H14 0.9300
C15 C16 1.371(9)
C15 H15 0.9300
C16 H16 0.9300
C11A N16A 1.319(7)
C11A N12A 1.328(7)
N12A C13A 1.339(8)
C14A C13A 1.349(10)
C14A C15A 1.362(9)
C15A N16A 1.340(8)
C15A H15A 0.9300
C13A H13A 0.9300
C21 C22 1.386(7)
C21 C26 1.388(8)
C22 C23 1.382(7)
C22 H22 0.9300
C23 C24 1.383(7)
C24 C25 1.372(9)
C24 H24 0.9300
C25 C26 1.374(9)
C25 H25 0.9300
C26 H26 0.9300
C21A N22A 1.319(7)
C21A N26A 1.322(7)
N22A C23A 1.327(8)
C23A C24A 1.368(8)
C23A H23A 0.9300
C24A C25A 1.347(8)
C25A N26A 1.345(7)
C25A H25A 0.9300
C31 C32 1.385(7)
C31 C36 1.388(7)
C32 C33 1.391(7)
C32 H32 0.9300
C33 C34 1.386(8)
C34 C35 1.371(9)
C34 H34 0.9300
C35 C36 1.382(8)
C35 H35 0.9300
C36 H36 0.9300
C31A N32A 1.306(7)
C31A N36A 1.316(7)
N32A C33A 1.340(8)
C33A C34A 1.369(9)
C33A H33A 0.9300
C34A C35A 1.366(8)
C35A N36A 1.324(7)
C35A H35A 0.9300
C41 C46 1.387(8)
C41 C42 1.392(7)
C42 C43 1.387(7)
C42 H42 0.9300
C43 C44 1.398(7)
C44 C45 1.375(9)
C44 H44 0.9300
C45 C46 1.367(8)
C45 H45 0.9300
C46 H46 0.9300
C41A N42A 1.316(7)
C41A N46A 1.320(7)
N42A C43A 1.348(8)
C43A C44A 1.344(10)
C43A H43A 0.9300
C44A C45A 1.371(10)
C45A N46A 1.336(8)
C45A H45A 0.9300
Cl1S C1S 1.738(10)
Cl2S C1S 1.749(11)
Cl3S C1S 1.731(10)
C1S H1S 0.9800
Cl1T C1T 1.681(11)
Cl2T C1T 1.680(12)
Cl3T C1T 1.804(11)
C1T H1T 0.9800
Cl4T C2T 1.9312
Cl5T C2T 1.5752
Cl6T C2T 1.7312
C2T H2T 0.9800
O1W H1W 0.98(3)
O1W H2W 0.97(3)

loop_
_geom_hbond_atom_site_label_D
_geom_hbond_atom_site_label_H
_geom_hbond_atom_site_label_A
_geom_hbond_distance_DH
_geom_hbond_distance_HA
_geom_hbond_distance_DA
_geom_hbond_angle_DHA
_geom_hbond_site_symmetry_A
_geom_hbond_publ_flag
C12 H12 N1 0.93 2.59 2.910(7) 101 . yes
C42 H42 N4 0.93 2.61 2.918(7) 100 . yes
C43A H43A O5 0.93 2.46 3.197(8) 136 1_455 yes
C14 H14 O8 0.93 2.48 3.114(6) 126 2_545 yes
C15 H15 O8 0.93 2.60 3.174(7) 120 2_545 yes
C15A H15A O4 0.93 2.49 3.356(7) 155 3_565 yes
C35A H35A Cl1S 0.93 2.83 3.559(7) 136 1_565 yes
C34 H34 O3 0.93 2.38 3.288(7) 165 1_655 yes

loop_
_geom_torsion_atom_site_label_1
_geom_torsion_atom_site_label_2
_geom_torsion_atom_site_label_3
_geom_torsion_atom_site_label_4
_geom_torsion
O1 C1 N1 C2 112.9(7)
C13 C1 N1 C2 -70.5(7)
O1 C1 N1 C11A -42.8(8)
C13 C1 N1 C11A 133.8(5)
C11A N1 C2 O2 145.5(6)
C1 N1 C2 O2 -7.6(8)
C11A N1 C2 C21 -37.9(7)
C1 N1 C2 C21 168.9(5)
O3 C3 N2 C4 -131.6(6)
C23 C3 N2 C4 52.2(6)
O3 C3 N2 C21A 25.2(7)
C23 C3 N2 C21A -150.9(5)
C21A N2 C4 O4 -144.2(5)
C3 N2 C4 O4 11.8(7)
C21A N2 C4 C31 38.1(6)
C3 N2 C4 C31 -165.9(4)
O5 C5 N3 C6 142.3(6)
C33 C5 N3 C6 -43.0(7)
O5 C5 N3 C31A -10.8(8)
C33 C5 N3 C31A 163.9(5)
C5 N3 C6 O6 -14.1(8)
C31A N3 C6 O6 138.2(6)
C5 N3 C6 C41 162.5(5)
C31A N3 C6 C41 -45.2(6)
O7 C7 N4 C8 -126.0(6)
C43 C7 N4 C8 58.3(7)
O7 C7 N4 C41A 30.3(8)
C43 C7 N4 C41A -145.4(5)
C41A N4 C8 O8 -146.5(5)
C7 N4 C8 O8 8.5(8)
C41A N4 C8 C11 36.0(7)
C7 N4 C8 C11 -168.9(5)
O8 C8 C11 C12 -140.7(6)
N4 C8 C11 C12 36.7(7)
O8 C8 C11 C16 34.1(8)
N4 C8 C11 C16 -148.5(5)
C16 C11 C12 C13 -0.5(7)
C8 C11 C12 C13 174.3(5)
C11 C12 C13 C14 1.5(8)
C11 C12 C13 C1 -174.7(5)
O1 C1 C13 C12 160.9(7)
N1 C1 C13 C12 -15.4(8)
O1 C1 C13 C14 -15.3(9)
N1 C1 C13 C14 168.4(5)
C12 C13 C14 C15 -1.2(8)
C1 C13 C14 C15 175.2(6)
C13 C14 C15 C16 -0.2(9)
C14 C15 C16 C11 1.2(9)
C12 C11 C16 C15 -0.9(8)
C8 C11 C16 C15 -175.9(5)
C2 N1 C11A N16A -24.5(7)
C1 N1 C11A N16A 128.8(5)
C2 N1 C11A N12A 156.1(5)
C1 N1 C11A N12A -50.6(6)
N16A C11A N12A C13A -3.5(9)
N1 C11A N12A C13A 175.8(5)
C13A C14A C15A N16A -3.1(10)
Br14 C14A C15A N16A 176.6(5)
C11A N12A C13A C14A 2.2(9)
C15A C14A C13A N12A 0.8(10)
Br14 C14A C13A N12A -178.9(5)
N12A C11A N16A C15A 1.4(8)
N1 C11A N16A C15A -177.9(5)
C14A C15A N16A C11A 2.0(9)
O2 C2 C21 C22 142.6(6)
N1 C2 C21 C22 -33.9(8)
O2 C2 C21 C26 -33.7(8)
N1 C2 C21 C26 149.9(5)
C26 C21 C22 C23 2.3(8)
C2 C21 C22 C23 -174.0(5)
C21 C22 C23 C24 -1.9(8)
C21 C22 C23 C3 173.5(5)
O3 C3 C23 C22 -147.2(6)
N2 C3 C23 C22 28.8(7)
O3 C3 C23 C24 28.3(8)
N2 C3 C23 C24 -155.7(5)
C22 C23 C24 C25 -0.1(9)
C3 C23 C24 C25 -175.7(5)
C23 C24 C25 C26 1.7(10)
C24 C25 C26 C21 -1.4(10)
C22 C21 C26 C25 -0.6(9)
C2 C21 C26 C25 175.8(6)
C4 N2 C21A N22A -145.8(5)
C3 N2 C21A N22A 57.4(6)
C4 N2 C21A N26A 34.4(6)
C3 N2 C21A N26A -122.4(5)
N26A C21A N22A C23A 1.0(8)
N2 C21A N22A C23A -178.8(5)
C21A N22A C23A C24A -2.3(9)
N22A C23A C24A C25A 1.0(10)
N22A C23A C24A Br24 -177.7(5)
C23A C24A C25A N26A 1.9(9)
Br24 C24A C25A N26A -179.5(5)
N22A C21A N26A C25A 1.6(8)
N2 C21A N26A C25A -178.6(5)
C24A C25A N26A C21A -3.0(8)
O4 C4 C31 C32 -138.7(5)
N2 C4 C31 C32 39.0(7)
O4 C4 C31 C36 36.5(7)
N2 C4 C31 C36 -145.9(5)
C36 C31 C32 C33 -1.3(8)
C4 C31 C32 C33 173.8(5)
C31 C32 C33 C34 3.3(8)
C31 C32 C33 C5 -168.8(5)
O5 C5 C33 C34 -36.0(9)
N3 C5 C33 C34 149.5(5)
O5 C5 C33 C32 136.2(6)
N3 C5 C33 C32 -38.4(8)
C32 C33 C34 C35 -1.8(9)
C5 C33 C34 C35 170.5(6)
C33 C34 C35 C36 -1.8(10)
C34 C35 C36 C31 3.8(9)
C32 C31 C36 C35 -2.3(8)
C4 C31 C36 C35 -177.5(5)
C6 N3 C31A N32A 136.1(5)
C5 N3 C31A N32A -69.9(6)
C6 N3 C31A N36A -45.1(6)
C5 N3 C31A N36A 108.9(6)
N36A C31A N32A C33A -3.0(9)
N3 C31A N32A C33A 175.6(5)
C31A N32A C33A C34A 0.1(9)
N32A C33A C34A C35A 1.9(9)
N32A C33A C34A Br34 -178.9(5)
C33A C34A C35A N36A -1.6(10)
Br34 C34A C35A N36A 179.3(5)
N32A C31A N36A C35A 3.3(9)
N3 C31A N36A C35A -175.3(5)
C34A C35A N36A C31A -0.8(9)
O6 C6 C41 C46 -36.4(8)
N3 C6 C41 C46 147.0(5)
O6 C6 C41 C42 137.2(6)
N3 C6 C41 C42 -39.4(7)
C46 C41 C42 C43 1.2(8)
C6 C41 C42 C43 -172.3(5)
C41 C42 C43 C44 -2.2(8)
C41 C42 C43 C7 172.6(5)
O7 C7 C43 C42 -154.5(6)
N4 C7 C43 C42 21.1(8)
O7 C7 C43 C44 20.4(9)
N4 C7 C43 C44 -164.0(5)
C42 C43 C44 C45 1.0(9)
C7 C43 C44 C45 -174.1(6)
C43 C44 C45 C46 1.2(10)
C44 C45 C46 C41 -2.1(10)
C42 C41 C46 C45 0.9(9)
C6 C41 C46 C45 174.6(6)
C8 N4 C41A N42A -148.4(5)
C7 N4 C41A N42A 56.1(7)
C8 N4 C41A N46A 31.3(7)
C7 N4 C41A N46A -124.2(5)
N46A C41A N42A C43A 0.3(9)
N4 C41A N42A C43A 180.0(5)
C41A N42A C43A C44A -0.9(9)
N42A C43A C44A C45A 0.8(10)
N42A C43A C44A Br44 179.9(5)
C43A C44A C45A N46A -0.1(10)
Br44 C44A C45A N46A -179.2(5)
N42A C41A N46A C45A 0.4(9)
N4 C41A N46A C45A -179.3(5)
C44A C45A N46A C41A -0.5(9)
